data_7063742
loop_
_publ_author_name
'Sheikh, Afzal Hussain'
'Choudhury, Rizwana Begum'
'Deb, Vishal Kumar'
'Shahnowaz, Toufique'
'Mukherjee, Souryadeep'
'Pramanick, Kousik'
'Kaminsky, Werner'
'Choudhury, Nurul Alam'
'Roy, Subhadip'
'Shukla, Rahul'
'Gurbanov, Atash V.'
'Mahmoudi, Ghodrat'
'Adhikari, Suman'

_publ_section_title
;
 Insights into the spodium bonding characteristics of a bactericidal
 Hg(ii) complex
;
_journal_issue 19
_journal_name_full 'New Journal of Chemistry'
_journal_page_first 7900
_journal_page_last 7909
_journal_paper_doi 10.1039/D5NJ00983A
_journal_volume 49
_journal_year 2025
_chemical_formula_moiety 'C13 H10 Hg I2 N4 O3'
_chemical_formula_sum 'C13 H10 Hg I2 N4 O3'
_chemical_formula_weight 724.64
_space_group_IT_number 2
_space_group_name_Hall '-P 1'
_space_group_name_H-M_alt 'P -1'
_symmetry_cell_setting triclinic
_symmetry_Int_Tables_number 2
_symmetry_space_group_name_Hall '-P 1'
_symmetry_space_group_name_H-M 'P -1'
_atom_sites_solution_hydrogens geom
_atom_sites_solution_primary disper
_atom_sites_solution_secondary difmap
_audit_conform_dict_location ftp://ftp.iucr.org/pub/cif_core.dic
_audit_conform_dict_name cif_core.dic
_audit_conform_dict_version 2.4.5
_audit_creation_date 2024-12-03T13:06:24-00:00
_audit_creation_method 'WinGX routine CIF_UPDATE'
_audit_update_record
;
2025-02-09 deposited with the CCDC.	2025-04-07 downloaded from the CCDC.
;
_cell_angle_alpha 109.531(6)
_cell_angle_beta 90.485(6)
_cell_angle_gamma 93.749(5)
_cell_formula_units_Z 2
_cell_length_a 4.5746(4)
_cell_length_b 12.0177(11)
_cell_length_c 16.8741(17)
_cell_measurement_reflns_used 6285
_cell_measurement_temperature 100(2)
_cell_measurement_theta_max 28.03
_cell_measurement_theta_min 2.54
_cell_measurement_wavelength 0.71073
_cell_volume 871.97(14)
_computing_cell_refinement 'SAINT V8.34A integration software'
_computing_data_collection 'Bruker APEX2 software'
_computing_data_reduction 'SORTAV (Blessing, 1995)'
_computing_molecular_graphics 'ORTEP-3 for Windows (Farrugia, 2012)'
_computing_publication_material 'WinGX publication routines (Farrugia, 2012)'
_computing_structure_refinement 'SHELXL-2019/2 (Sheldrick, 2019)'
_computing_structure_solution 'SHELXS-2013 (Sheldrick, 2008)'
_diffrn_ambient_temperature 100(2)
_diffrn_detector 'APEX-II CCD'
_diffrn_measured_fraction_theta_full 0.986
_diffrn_measured_fraction_theta_max 0.986
_diffrn_measurement_device '\k-geometry diffractometer'
_diffrn_measurement_device_type 'Bruker APEX-II'
_diffrn_measurement_method '\f or \w oscillation scans'
_diffrn_orient_matrix_UB_11 -0.045553
_diffrn_orient_matrix_UB_12 0.009093
_diffrn_orient_matrix_UB_13 -0.055484
_diffrn_orient_matrix_UB_21 0.018399
_diffrn_orient_matrix_UB_22 0.08805
_diffrn_orient_matrix_UB_23 0.027085
_diffrn_orient_matrix_UB_31 0.213602
_diffrn_orient_matrix_UB_32 0.000929
_diffrn_orient_matrix_UB_33 -0.012084
_diffrn_radiation_monochromator graphite
_diffrn_radiation_probe x-ray
_diffrn_radiation_type MoK\a
_diffrn_radiation_wavelength 0.71073
_diffrn_reflns_av_R_equivalents 0.0504
_diffrn_reflns_av_unetI/netI 0.0657
_diffrn_reflns_Laue_measured_fraction_full 0.986
_diffrn_reflns_Laue_measured_fraction_max 0.986
_diffrn_reflns_limit_h_max 5
_diffrn_reflns_limit_h_min -5
_diffrn_reflns_limit_k_max 14
_diffrn_reflns_limit_k_min -14
_diffrn_reflns_limit_l_max 20
_diffrn_reflns_limit_l_min -20
_diffrn_reflns_number 6195
_diffrn_reflns_point_group_measured_fraction_full 0.986
_diffrn_reflns_point_group_measured_fraction_max 0.986
_diffrn_reflns_theta_full 25
_diffrn_reflns_theta_max 25.186
_diffrn_reflns_theta_min 1.803
_diffrn_source 'sealed x-ray tube'
_diffrn_standards_number 0
_exptl_absorpt_coefficient_mu 12.384
_exptl_absorpt_correction_T_max 0.746
_exptl_absorpt_correction_T_min 0.559
_exptl_absorpt_correction_type multi-scan
_exptl_absorpt_process_details
;
        SADABS-2012/1 - Bruker AXS area detector scaling and absorption correcti
;
_exptl_crystal_colour colourless
_exptl_crystal_density_diffrn 2.76
_exptl_crystal_density_method 'not measured'
_exptl_crystal_description needle
_exptl_crystal_F_000 652
_exptl_crystal_size_max 0.45
_exptl_crystal_size_mid 0.03
_exptl_crystal_size_min 0.01
_refine_diff_density_max 2.534
_refine_diff_density_min -1.883
_refine_diff_density_rms 0.245
_refine_ls_extinction_method none
_refine_ls_goodness_of_fit_ref 1.041
_refine_ls_hydrogen_treatment constr
_refine_ls_matrix_type full
_refine_ls_number_constraints 0
_refine_ls_number_parameters 208
_refine_ls_number_reflns 3101
_refine_ls_number_restraints 30
_refine_ls_restrained_S_all 1.038
_refine_ls_R_factor_all 0.0515
_refine_ls_R_factor_gt 0.0363
_refine_ls_shift/su_max 0.001
_refine_ls_shift/su_mean 0
_refine_ls_structure_factor_coef Fsqd
_refine_ls_weighting_details 'w=1/[\s^2^(Fo^2^)+(0.0369P)^2^+1.2636P] where P=(Fo^2^+2Fc^2^)/3'
_refine_ls_weighting_scheme calc
_refine_ls_wR_factor_gt 0.0797
_refine_ls_wR_factor_ref 0.0869
_reflns_Friedel_coverage 0
_reflns_number_gt 2553
_reflns_number_total 3101
_reflns_threshold_expression 'I > 2\s(I)'
_cod_data_source_file d5nj00983a2.cif
_cod_data_source_block SA-AHS_157
_cod_depositor_comments 'Adding full bibliography for 7063742.cif.'
_cod_database_code 7063742
_shelx_estimated_absorpt_t_min 0.072
_shelx_estimated_absorpt_t_max 0.886
_shelx_shelxl_version_number 2019/3

loop_
_symmetry_equiv_pos_as_xyz
'x, y, z'
'-x, -y, -z'

loop_
_atom_site_label
_atom_site_type_symbol
_atom_site_fract_x
_atom_site_fract_y
_atom_site_fract_z
_atom_site_U_iso_or_equiv
_atom_site_adp_type
_atom_site_occupancy
_atom_site_site_symmetry_order
_atom_site_calc_flag
_atom_site_refinement_flags_posn
_atom_site_refinement_flags_adp
_atom_site_refinement_flags_occupancy
_atom_site_disorder_assembly
_atom_site_disorder_group
Hg1 Hg 1.07384(7) 0.34030(3) 0.61900(2) 0.01709(13) Uani 1 1 d . . . . .
I1 I 0.71245(11) 0.49804(5) 0.61071(4) 0.01824(17) Uani 1 1 d . . . . .
I2 I 1.36970(11) 0.15020(5) 0.56595(4) 0.01571(16) Uani 1 1 d . . . . .
O1 O 1.4702(13) -0.0623(6) 1.2121(4) 0.0247(16) Uani 1 1 d . . . . .
C7 C 1.0735(16) 0.1944(8) 1.1428(6) 0.0150(19) Uani 1 1 d . U . . .
H7 H 1.263783 0.182987 1.120728 0.018 Uiso 1 1 calc R U . . .
C11 C 0.8668(18) 0.4292(8) 0.8201(6) 0.018(2) Uani 1 1 d . . . . .
H11 H 0.792837 0.491148 0.804378 0.022 Uiso 1 1 calc R U . . .
N2 N 0.8815(14) 0.2358(7) 1.1069(5) 0.0169(17) Uani 1 1 d . . . . .
O3 O 0.5451(11) 0.3396(5) 1.0237(4) 0.0158(14) Uani 1 1 d . . . . .
C4 C 0.7472(17) 0.2134(9) 1.3487(6) 0.018(2) Uani 1 1 d . . . . .
H4 H 0.612745 0.260291 1.385763 0.022 Uiso 1 1 calc R U . . .
O2 O 1.2955(14) -0.0194(6) 1.1071(5) 0.0280(17) Uani 1 1 d . . . . .
N3 N 0.9736(13) 0.2654(6) 1.0388(5) 0.0133(16) Uani 1 1 d . . . . .
H3N H 1.152403 0.252164 1.020917 0.016 Uiso 1 1 calc R U . . .
N4 N 1.0413(14) 0.3571(6) 0.7681(5) 0.0138(16) Uani 1 1 d . . . . .
C12 C 1.1551(17) 0.2747(8) 0.7941(6) 0.0141(19) Uani 1 1 d . . . . .
H12 H 1.290022 0.225449 0.759013 0.017 Uiso 1 1 calc R U . . .
C10 C 0.7880(17) 0.4188(8) 0.8954(6) 0.0145(19) Uani 1 1 d . U . . .
H10 H 0.656737 0.471095 0.929724 0.017 Uiso 1 1 calc R U . . .
C9 C 0.8991(16) 0.3323(8) 0.9218(6) 0.0123(19) Uani 1 1 d . . . . .
C1 C 1.1195(17) 0.0761(8) 1.2405(6) 0.0137(19) Uani 1 1 d . U . . .
N1 N 1.3097(15) -0.0067(7) 1.1822(5) 0.0159(17) Uani 1 1 d . . . . .
C6 C 1.0009(16) 0.1648(8) 1.2170(6) 0.0126(19) Uani 1 1 d . U . . .
C2 C 1.0636(17) 0.0561(8) 1.3150(6) 0.018(2) Uani 1 1 d . . . . .
H2 H 1.152015 -0.004988 1.328401 0.022 Uiso 1 1 calc R U . . .
C3 C 0.8744(16) 0.1278(8) 1.3698(6) 0.014(2) Uani 1 1 d . . . . .
H3 H 0.833944 0.117051 1.421971 0.017 Uiso 1 1 calc R U . . .
C13 C 1.0886(15) 0.2575(8) 0.8681(6) 0.014(2) Uani 1 1 d . . . . .
H13 H 1.169504 0.195893 0.88275 0.016 Uiso 1 1 calc R U . . .
C8 C 0.7910(16) 0.3146(8) 0.9995(6) 0.015(2) Uani 1 1 d . . . . .
C5 C 0.8101(17) 0.2338(8) 1.2737(6) 0.0148(19) Uani 1 1 d . U . . .
H5 H 0.721548 0.295559 1.261086 0.018 Uiso 1 1 calc R U . . .

loop_
_atom_site_aniso_label
_atom_site_aniso_U_11
_atom_site_aniso_U_22
_atom_site_aniso_U_33
_atom_site_aniso_U_23
_atom_site_aniso_U_13
_atom_site_aniso_U_12
Hg1 0.02027(19) 0.0157(2) 0.0193(2) 0.00938(17) 0.00292(14) 0.01068(14)
I1 0.0145(3) 0.0132(3) 0.0320(4) 0.0137(3) -0.0019(2) 0.0042(2)
I2 0.0164(3) 0.0119(3) 0.0209(4) 0.0071(3) 0.0050(2) 0.0067(2)
O1 0.023(3) 0.021(4) 0.033(4) 0.011(3) -0.004(3) 0.012(3)
C7 0.009(3) 0.016(4) 0.020(4) 0.004(3) 0.007(3) 0.002(3)
C11 0.021(4) 0.015(5) 0.022(6) 0.009(5) 0.003(4) 0.011(4)
N2 0.016(3) 0.013(4) 0.026(5) 0.011(4) 0.004(3) 0.003(3)
O3 0.013(3) 0.013(4) 0.023(4) 0.008(3) 0.003(3) 0.005(2)
C4 0.015(4) 0.023(6) 0.020(6) 0.010(5) 0.006(4) 0.001(4)
O2 0.037(4) 0.028(4) 0.022(5) 0.011(3) 0.010(3) 0.011(3)
N3 0.008(3) 0.013(4) 0.022(5) 0.011(4) 0.003(3) 0.003(3)
N4 0.017(3) 0.012(4) 0.014(4) 0.006(3) 0.003(3) 0.004(3)
C12 0.018(4) 0.014(5) 0.013(5) 0.007(4) 0.004(4) 0.011(4)
C10 0.012(3) 0.010(4) 0.019(4) 0.001(3) 0.005(3) 0.004(3)
C9 0.014(4) 0.006(5) 0.015(5) 0.002(4) -0.004(3) 0.001(3)
C1 0.014(3) 0.009(4) 0.018(4) 0.005(3) -0.002(3) 0.002(3)
N1 0.020(4) 0.008(4) 0.021(5) 0.006(4) 0.005(3) 0.005(3)
C6 0.012(3) 0.008(4) 0.018(4) 0.005(3) -0.001(3) 0.001(3)
C2 0.012(4) 0.018(6) 0.028(6) 0.013(5) 0.000(4) 0.002(4)
C3 0.015(4) 0.021(5) 0.012(5) 0.011(4) -0.004(3) 0.001(4)
C13 0.005(3) 0.012(5) 0.022(6) 0.004(4) 0.000(3) 0.002(3)
C8 0.008(4) 0.017(5) 0.021(5) 0.007(4) 0.001(4) -0.001(3)
C5 0.017(3) 0.010(4) 0.018(4) 0.004(3) -0.002(3) 0.001(3)

loop_
_atom_type_symbol
_atom_type_description
_atom_type_scat_dispersion_real
_atom_type_scat_dispersion_imag
_atom_type_scat_source
C C 0.0033 0.0016 'International Tables Vol C Tables 4.2.6.8 and 6.1.1.4'
H H 0 0 'International Tables Vol C Tables 4.2.6.8 and 6.1.1.4'
N N 0.0061 0.0033 'International Tables Vol C Tables 4.2.6.8 and 6.1.1.4'
O O 0.0106 0.006 'International Tables Vol C Tables 4.2.6.8 and 6.1.1.4'
I I -0.4742 1.8119 'International Tables Vol C Tables 4.2.6.8 and 6.1.1.4'
Hg Hg -2.3894 9.2266 'International Tables Vol C Tables 4.2.6.8 and 6.1.1.4'

loop_
_geom_angle_atom_site_label_1
_geom_angle_atom_site_label_2
_geom_angle_atom_site_label_3
_geom_angle
_geom_angle_site_symmetry_1
_geom_angle_site_symmetry_3
_geom_angle_publ_flag
N4 Hg1 I2 98.92(16) . . ?
N4 Hg1 I1 100.96(16) . . ?
I2 Hg1 I1 157.84(3) . . ?
N2 C7 C6 120.1(7) . . ?
N2 C7 H7 120 . . ?
C6 C7 H7 120 . . ?
N4 C11 C10 123.1(8) . . ?
N4 C11 H11 118.4 . . ?
C10 C11 H11 118.4 . . ?
C7 N2 N3 115.9(7) . . ?
C3 C4 C5 121.3(8) . . ?
C3 C4 H4 119.4 . . ?
C5 C4 H4 119.4 . . ?
C8 N3 N2 120.0(7) . . ?
C8 N3 H3N 120 . . ?
N2 N3 H3N 120 . . ?
C11 N4 C12 117.0(8) . . ?
C11 N4 Hg1 122.5(6) . . ?
C12 N4 Hg1 119.1(6) . . ?
N4 C12 C13 123.9(8) . . ?
N4 C12 H12 118 . . ?
C13 C12 H12 118 . . ?
C11 C10 C9 120.1(8) . . ?
C11 C10 H10 120 . . ?
C9 C10 H10 120 . . ?
C10 C9 C13 117.2(8) . . ?
C10 C9 C8 119.6(8) . . ?
C13 C9 C8 122.9(8) . . ?
C2 C1 C6 124.3(8) . . ?
C2 C1 N1 116.1(8) . . ?
C6 C1 N1 119.7(8) . . ?
O2 N1 O1 123.3(8) . . ?
O2 N1 C1 119.2(7) . . ?
O1 N1 C1 117.5(8) . . ?
C5 C6 C1 115.6(8) . . ?
C5 C6 C7 118.7(8) . . ?
C1 C6 C7 125.6(8) . . ?
C1 C2 C3 118.1(8) . . ?
C1 C2 H2 121 . . ?
C3 C2 H2 121 . . ?
C4 C3 C2 119.9(9) . . ?
C4 C3 H3 120 . . ?
C2 C3 H3 120 . . ?
C12 C13 C9 118.6(8) . . ?
C12 C13 H13 120.7 . . ?
C9 C13 H13 120.7 . . ?
O3 C8 N3 122.8(8) . . ?
O3 C8 C9 121.1(8) . . ?
N3 C8 C9 116.1(7) . . ?
C6 C5 C4 120.9(8) . . ?
C6 C5 H5 119.6 . . ?
C4 C5 H5 119.6 . . ?

loop_
_geom_bond_atom_site_label_1
_geom_bond_atom_site_label_2
_geom_bond_distance
_geom_bond_site_symmetry_2
_geom_bond_publ_flag
Hg1 N4 2.462(7) . ?
Hg1 I2 2.6287(7) . ?
Hg1 I1 2.6323(6) . ?
O1 N1 1.234(9) . ?
C7 N2 1.279(11) . ?
C7 C6 1.447(12) . ?
C7 H7 0.95 . ?
C11 N4 1.324(11) . ?
C11 C10 1.367(12) . ?
C11 H11 0.95 . ?
N2 N3 1.373(10) . ?
O3 C8 1.222(9) . ?
C4 C3 1.357(12) . ?
C4 C5 1.398(13) . ?
C4 H4 0.95 . ?
O2 N1 1.225(10) . ?
N3 C8 1.343(11) . ?
N3 H3N 0.88 . ?
N4 C12 1.341(10) . ?
C12 C13 1.366(12) . ?
C12 H12 0.95 . ?
C10 C9 1.382(12) . ?
C10 H10 0.95 . ?
C9 C13 1.397(11) . ?
C9 C8 1.482(12) . ?
C1 C2 1.379(13) . ?
C1 C6 1.394(12) . ?
C1 N1 1.480(11) . ?
C6 C5 1.394(12) . ?
C2 C3 1.387(12) . ?
C2 H2 0.95 . ?
C3 H3 0.95 . ?
C13 H13 0.95 . ?
C5 H5 0.95 . ?
